data_2230204
loop_
_publ_author_name
'Ye, Ting-Hong'
'Huang, Ting-Ting'
'Shi, Yao-Jie'
'Xiong, Ying'
'Yu, Luo-Ting'

_publ_section_title
;
 <i>N</i>-Methyl-4-(4-pivalamidophenylsulfanyl)picolinamide hemihydrate
;
_journal_coeditor_code ZQ2092
_journal_issue 5
_journal_name_full 'Acta Crystallographica Section E'
_journal_page_first o1098
_journal_paper_doi 10.1107/S1600536811012268
_journal_volume 67
_journal_year 2011
_chemical_formula_iupac 'C18 H21 N3 O2 S, 0.5H2 O'
_chemical_formula_moiety 'C18 H21 N3 O2 S, 0.5(H2 O)'
_chemical_formula_sum 'C36 H44 N6 O5 S2'
_chemical_formula_weight 352.46
_chemical_name_common
;
<i>N</i>-Methyl-4-(4-pivalamidophenylsulfanyl)picolinamide hemihydrate
;
_chemical_name_systematic
;
4-{[4-(2,2-dimethylpropanamido)phenyl]sulfanyl}-<i>N</i>-methylpyridine-
2-carboxamide hemihydrate
;
_space_group_IT_number 15
_symmetry_cell_setting monoclinic
_symmetry_space_group_name_Hall '-C 2yc'
_symmetry_space_group_name_H-M 'C 1 2/c 1'
_atom_sites_solution_hydrogens geom
_atom_sites_solution_primary direct
_atom_sites_solution_secondary difmap
_audit_creation_method SHELXL-97
_cell_angle_alpha 90.00
_cell_angle_beta 108.632(4)
_cell_angle_gamma 90.00
_cell_formula_units_Z 8
_cell_length_a 12.7413(4)
_cell_length_b 17.5056(8)
_cell_length_c 17.1978(6)
_cell_measurement_reflns_used 4009
_cell_measurement_temperature 293(2)
_cell_measurement_theta_max 28.94
_cell_measurement_theta_min 3.20
_cell_volume 3634.8(3)
_computing_cell_refinement
;
CrysAlis PRO (Oxford Diffraction, 2010)
;
_computing_data_collection
;
CrysAlis PRO (Oxford Diffraction, 2010)
;
_computing_data_reduction
;
CrysAlis PRO (Oxford Diffraction, 2010)
;
_computing_molecular_graphics
;
OLEX2 (Dolomanov <i>et al.</i>, 2009) and Mercury (Macrae <i>et al.</i>,
2006)
;
_computing_publication_material
;
OLEX2 (Dolomanov <i>et al.</i>, 2009)
;
_computing_structure_refinement 'SHELXL97 (Sheldrick, 2008)'
_computing_structure_solution 'SHELXS97 (Sheldrick, 2008)'
_diffrn_ambient_temperature 293.0
_diffrn_detector_area_resol_mean 16.0874
_diffrn_measured_fraction_theta_full 0.997
_diffrn_measured_fraction_theta_max 0.997
_diffrn_measurement_device_type 'Oxford Diffraction Xcalibur Eos'
_diffrn_measurement_method '\w scans'
_diffrn_radiation_monochromator graphite
_diffrn_radiation_source 'fine-focus sealed tube'
_diffrn_radiation_type 'Mo K\a'
_diffrn_radiation_wavelength 0.7107
_diffrn_reflns_av_R_equivalents 0.0000
_diffrn_reflns_av_sigmaI/netI 0.0340
_diffrn_reflns_limit_h_max 15
_diffrn_reflns_limit_h_min -15
_diffrn_reflns_limit_k_max 21
_diffrn_reflns_limit_k_min 0
_diffrn_reflns_limit_l_max 21
_diffrn_reflns_limit_l_min 0
_diffrn_reflns_number 3714
_diffrn_reflns_theta_full 26.37
_diffrn_reflns_theta_max 26.37
_diffrn_reflns_theta_min 3.37
_exptl_absorpt_coefficient_mu 0.196
_exptl_absorpt_correction_T_max 1.000
_exptl_absorpt_correction_T_min 0.966
_exptl_absorpt_correction_type multi-scan
_exptl_absorpt_process_details
;
(CrysAlis PRO; Oxford Diffraction, 2010)
;
_exptl_crystal_colour colourless
_exptl_crystal_density_diffrn 1.288
_exptl_crystal_density_method 'not measured'
_exptl_crystal_description block
_exptl_crystal_F_000 1496
_exptl_crystal_size_max 0.24
_exptl_crystal_size_mid 0.22
_exptl_crystal_size_min 0.18
_refine_diff_density_max 0.246
_refine_diff_density_min -0.206
_refine_ls_extinction_method none
_refine_ls_goodness_of_fit_ref 0.964
_refine_ls_hydrogen_treatment mixed
_refine_ls_matrix_type full
_refine_ls_number_parameters 238
_refine_ls_number_reflns 3714
_refine_ls_number_restraints 0
_refine_ls_restrained_S_all 0.964
_refine_ls_R_factor_all 0.0614
_refine_ls_R_factor_gt 0.0401
_refine_ls_shift/su_max 0.001
_refine_ls_shift/su_mean 0.000
_refine_ls_structure_factor_coef Fsqd
_refine_ls_weighting_details 'w=1/[\s^2^(Fo^2^)+(0.0661P)^2^] where P=(Fo^2^+2Fc^2^)/3'
_refine_ls_weighting_scheme calc
_refine_ls_wR_factor_gt 0.1060
_refine_ls_wR_factor_ref 0.1108
_reflns_number_gt 2498
_reflns_number_total 3714
_reflns_threshold_expression I>2sigma(I)
_cod_data_source_file zq2092.cif
_cod_data_source_block I
_cod_original_cell_volume 3634.8(2)
_cod_original_sg_symbol_H-M 'C 2/c'
_cod_database_code 2230204
_cod_database_fobs_code 2230204

loop_
_space_group_symop_id
_space_group_symop_operation_xyz
1 'x, y, z'
2 '-x, y, -z+1/2'
3 'x+1/2, y+1/2, z'
4 '-x+1/2, y+1/2, -z+1/2'
5 '-x, -y, -z'
6 'x, -y, z-1/2'
7 '-x+1/2, -y+1/2, -z'
8 'x+1/2, -y+1/2, z-1/2'

loop_
_atom_site_type_symbol
_atom_site_label
_atom_site_fract_x
_atom_site_fract_y
_atom_site_fract_z
_atom_site_U_iso_or_equiv
_atom_site_adp_type
_atom_site_calc_flag
_atom_site_refinement_flags
_atom_site_occupancy
_atom_site_disorder_assembly
_atom_site_disorder_group
S S1 0.61494(4) 0.59213(4) 0.36246(3) 0.0608(2) Uani d . 1 . .
O O1 1.13699(9) 0.68403(8) 0.59009(7) 0.0587(4) Uani d . 1 . .
O O2 0.18072(9) 0.62917(8) 0.30133(7) 0.0501(3) Uani d . 1 . .
N N1 1.04402(11) 0.59473(9) 0.63584(9) 0.0426(4) Uani d . 1 . .
N N2 0.36966(11) 0.62678(10) 0.50293(8) 0.0467(4) Uani d . 1 . .
N N3 0.15906(11) 0.66751(9) 0.42051(9) 0.0437(4) Uani d . 1 . .
C C1 1.33721(15) 0.64847(17) 0.70547(13) 0.0802(8) Uani d . 1 . .
H H1B 1.3331 0.6977 0.6800 0.120 Uiso calc R 1 . .
H H1A 1.3476 0.6098 0.6690 0.120 Uiso calc R 1 . .
H H1C 1.3984 0.6476 0.7556 0.120 Uiso calc R 1 . .
C C2 1.23823(17) 0.55645(13) 0.76612(13) 0.0702(7) Uani d . 1 . .
H H2C 1.3062 0.5537 0.8111 0.105 Uiso calc R 1 . .
H H2A 1.2368 0.5165 0.7276 0.105 Uiso calc R 1 . .
H H2B 1.1767 0.5505 0.7864 0.105 Uiso calc R 1 . .
C C3 1.2132(2) 0.69544(16) 0.78024(13) 0.0901(8) Uani d . 1 . .
H H3C 1.2060 0.7439 0.7528 0.135 Uiso calc R 1 . .
H H3D 1.2756 0.6969 0.8296 0.135 Uiso calc R 1 . .
H H3B 1.1471 0.6850 0.7938 0.135 Uiso calc R 1 . .
C C4 1.23043(13) 0.63306(10) 0.72414(10) 0.0412(4) Uani d . 1 . .
C C5 1.13433(13) 0.63957(11) 0.64372(10) 0.0397(4) Uani d . 1 . .
C C6 0.94575(12) 0.59550(10) 0.56813(10) 0.0382(4) Uani d . 1 . .
C C7 0.89869(14) 0.66307(11) 0.53038(11) 0.0458(4) Uani d . 1 . .
H H7 0.9337 0.7095 0.5478 0.055 Uiso calc R 1 . .
C C8 0.79980(14) 0.66091(12) 0.46693(10) 0.0481(5) Uani d . 1 . .
H H8 0.7689 0.7062 0.4415 0.058 Uiso calc R 1 . .
C C9 0.74604(13) 0.59274(12) 0.44062(10) 0.0446(5) Uani d . 1 . .
C C10 0.79331(13) 0.52514(12) 0.47770(10) 0.0479(5) Uani d . 1 . .
H H10 0.7582 0.4787 0.4601 0.058 Uiso calc R 1 . .
C C11 0.89264(13) 0.52707(11) 0.54086(10) 0.0444(4) Uani d . 1 . .
H H11 0.9243 0.4816 0.5654 0.053 Uiso calc R 1 . .
C C12 0.52341(13) 0.60419(10) 0.41985(10) 0.0399(4) Uani d . 1 . .
C C13 0.41182(12) 0.61603(10) 0.37742(9) 0.0381(4) Uani d . 1 . .
H H13 0.3863 0.6161 0.3204 0.046 Uiso calc R 1 . .
C C14 0.34005(12) 0.62763(10) 0.42101(9) 0.0366(4) Uani d . 1 . .
C C15 0.47617(14) 0.61313(12) 0.54174(11) 0.0559(5) Uani d . 1 . .
H H15 0.4987 0.6107 0.5987 0.067 Uiso calc R 1 . .
C C16 0.55535(14) 0.60244(12) 0.50456(10) 0.0507(5) Uani d . 1 . .
H H16 0.6289 0.5942 0.5356 0.061 Uiso calc R 1 . .
C C17 0.21897(12) 0.64171(10) 0.37579(10) 0.0382(4) Uani d . 1 . .
C C18 0.04265(13) 0.68624(11) 0.38587(11) 0.0509(5) Uani d . 1 . .
H H18B 0.0278 0.7041 0.3306 0.076 Uiso calc R 1 . .
H H18C 0.0240 0.7254 0.4183 0.076 Uiso calc R 1 . .
H H18A -0.0010 0.6415 0.3858 0.076 Uiso calc R 1 . .
H H3A 0.1891(14) 0.6747(11) 0.4720(11) 0.051(5) Uiso d . 1 . .
H H1 1.0476(15) 0.5594(11) 0.6705(11) 0.056(6) Uiso d . 1 . .
H H3 0.9464(16) 0.4381(12) 0.7371(14) 0.072(7) Uiso d . 1 . .
O O3 1.0000 0.47126(12) 0.7500 0.0502(5) Uani d S 1 . .

loop_
_atom_site_aniso_label
_atom_site_aniso_U_11
_atom_site_aniso_U_22
_atom_site_aniso_U_33
_atom_site_aniso_U_12
_atom_site_aniso_U_13
_atom_site_aniso_U_23
S1 0.0340(2) 0.1137(5) 0.0331(2) 0.0111(3) 0.00870(18) 0.0027(3)
O1 0.0487(7) 0.0767(10) 0.0474(7) -0.0134(7) 0.0109(6) 0.0197(7)
O2 0.0346(6) 0.0727(9) 0.0386(7) -0.0011(6) 0.0059(5) -0.0086(6)
N1 0.0340(7) 0.0498(10) 0.0401(8) -0.0034(7) 0.0061(6) 0.0113(8)
N2 0.0369(7) 0.0677(11) 0.0349(8) -0.0007(7) 0.0106(6) -0.0011(7)
N3 0.0350(7) 0.0564(10) 0.0389(8) 0.0019(7) 0.0107(7) -0.0019(7)
C1 0.0398(10) 0.134(2) 0.0608(13) -0.0199(12) 0.0076(10) 0.0188(14)
C2 0.0557(11) 0.0722(16) 0.0628(13) -0.0126(11) -0.0090(10) 0.0177(12)
C3 0.105(2) 0.100(2) 0.0551(14) 0.0152(16) 0.0122(14) -0.0235(13)
C4 0.0380(9) 0.0493(11) 0.0338(9) -0.0092(8) 0.0082(7) -0.0009(8)
C5 0.0370(9) 0.0459(11) 0.0375(9) -0.0023(8) 0.0139(7) 0.0013(8)
C6 0.0308(8) 0.0478(11) 0.0370(9) 0.0005(8) 0.0121(7) 0.0052(8)
C7 0.0409(9) 0.0453(11) 0.0507(10) 0.0015(8) 0.0138(8) 0.0057(9)
C8 0.0416(9) 0.0563(12) 0.0475(10) 0.0138(9) 0.0159(8) 0.0157(9)
C9 0.0300(8) 0.0690(13) 0.0352(9) 0.0052(9) 0.0108(7) 0.0052(9)
C10 0.0386(9) 0.0567(13) 0.0458(10) -0.0040(9) 0.0098(8) -0.0017(9)
C11 0.0368(9) 0.0451(11) 0.0471(10) 0.0023(8) 0.0073(8) 0.0090(8)
C12 0.0323(8) 0.0511(11) 0.0347(9) 0.0008(7) 0.0083(7) -0.0002(8)
C13 0.0326(8) 0.0485(11) 0.0295(8) -0.0005(7) 0.0048(7) -0.0007(7)
C14 0.0323(8) 0.0392(10) 0.0351(9) -0.0035(7) 0.0065(7) -0.0043(8)
C15 0.0404(9) 0.0945(17) 0.0300(9) 0.0005(10) 0.0071(7) 0.0001(9)
C16 0.0340(8) 0.0802(15) 0.0331(9) 0.0042(9) 0.0042(7) 0.0015(9)
C17 0.0315(8) 0.0397(10) 0.0422(10) -0.0042(7) 0.0102(7) -0.0014(8)
C18 0.0380(9) 0.0586(13) 0.0585(12) 0.0060(9) 0.0189(8) 0.0009(10)
O3 0.0371(10) 0.0505(12) 0.0565(11) 0.000 0.0056(9) 0.000

loop_
_atom_type_symbol
_atom_type_description
_atom_type_scat_dispersion_real
_atom_type_scat_dispersion_imag
_atom_type_scat_source
C C 0.0033 0.0016 'International Tables Vol C Tables 4.2.6.8 and 6.1.1.4'
H H 0.0000 0.0000 'International Tables Vol C Tables 4.2.6.8 and 6.1.1.4'
O O 0.0106 0.0060 'International Tables Vol C Tables 4.2.6.8 and 6.1.1.4'
N N 0.0061 0.0033 'International Tables Vol C Tables 4.2.6.8 and 6.1.1.4'
S S 0.1246 0.1234 'International Tables Vol C Tables 4.2.6.8 and 6.1.1.4'

loop_
_geom_angle_atom_site_label_1
_geom_angle_atom_site_label_2
_geom_angle_atom_site_label_3
_geom_angle_site_symmetry_1
_geom_angle_site_symmetry_3
_geom_angle
_geom_angle_publ_flag
O1 C5 N1 . . 121.37(15) ?
O1 C5 C4 . . 121.67(15) ?
O2 C17 N3 . . 123.57(14) ?
O2 C17 C14 . . 120.31(14) ?
N1 C5 C4 . . 116.93(14) ?
N2 C14 C13 . . 124.18(14) ?
N2 C14 C17 . . 116.27(14) ?
N2 C15 H15 . . 117.4 ?
N2 C15 C16 . . 125.22(16) ?
N3 C17 C14 . . 116.12(14) ?
N3 C18 H18B . . 109.5 ?
N3 C18 H18C . . 109.5 ?
N3 C18 H18A . . 109.5 ?
C1 C4 C3 . . 109.12(19) ?
C1 C4 C5 . . 107.93(13) ?
H1B C1 H1A . . 109.5 ?
H1B C1 H1C . . 109.5 ?
H1A C1 H1C . . 109.5 ?
C2 C4 C1 . . 109.39(17) ?
C2 C4 C3 . . 109.59(18) ?
C2 C4 C5 . . 114.16(14) ?
H2C C2 H2A . . 109.5 ?
H2C C2 H2B . . 109.5 ?
H2A C2 H2B . . 109.5 ?
C3 C4 C5 . . 106.51(15) ?
H3C C3 H3D . . 109.5 ?
H3C C3 H3B . . 109.5 ?
H3D C3 H3B . . 109.5 ?
C4 C1 H1B . . 109.5 ?
C4 C1 H1A . . 109.5 ?
C4 C1 H1C . . 109.5 ?
C4 C2 H2C . . 109.5 ?
C4 C2 H2A . . 109.5 ?
C4 C2 H2B . . 109.5 ?
C4 C3 H3C . . 109.5 ?
C4 C3 H3D . . 109.5 ?
C4 C3 H3B . . 109.5 ?
C5 N1 C6 . . 125.06(15) ?
C5 N1 H1 . . 119.7(13) ?
C6 N1 H1 . . 114.8(13) ?
C6 C7 H7 . . 120.2 ?
C6 C11 H11 . . 119.5 ?
C7 C6 N1 . . 122.01(16) ?
C7 C8 H8 . . 119.5 ?
C8 C7 C6 . . 119.68(17) ?
C8 C7 H7 . . 120.2 ?
C8 C9 S1 . . 120.11(14) ?
C8 C9 C10 . . 119.37(15) ?
C9 C8 C7 . . 121.07(16) ?
C9 C8 H8 . . 119.5 ?
C9 C10 H10 . . 120.2 ?
C10 C9 S1 . . 120.48(15) ?
C10 C11 C6 . . 120.98(16) ?
C10 C11 H11 . . 119.5 ?
C11 C6 N1 . . 118.74(15) ?
C11 C6 C7 . . 119.20(15) ?
C11 C10 C9 . . 119.68(17) ?
C11 C10 H10 . . 120.2 ?
C12 S1 C9 . . 101.86(7) ?
C12 C13 H13 . . 120.5 ?
C12 C16 H16 . . 120.8 ?
C13 C12 S1 . . 118.16(12) ?
C13 C14 C17 . . 119.55(14) ?
C14 C13 C12 . . 118.96(14) ?
C14 C13 H13 . . 120.5 ?
C15 N2 C14 . . 115.50(14) ?
C15 C16 C12 . . 118.47(15) ?
C15 C16 H16 . . 120.8 ?
C16 C12 S1 . . 124.21(12) ?
C16 C12 C13 . . 117.62(15) ?
C16 C15 H15 . . 117.4 ?
C17 N3 C18 . . 122.88(15) ?
C17 N3 H3A . . 120.1(12) ?
C18 N3 H3A . . 117.0(12) ?
H18B C18 H18C . . 109.5 ?
H18B C18 H18A . . 109.5 ?
H18C C18 H18A . . 109.5 ?

loop_
_geom_bond_atom_site_label_1
_geom_bond_atom_site_label_2
_geom_bond_site_symmetry_2
_geom_bond_distance
_geom_bond_publ_flag
S1 C9 . 1.7783(16) ?
S1 C12 . 1.7646(17) ?
O1 C5 . 1.215(2) ?
O2 C17 . 1.2355(18) ?
N1 C5 . 1.364(2) ?
N1 C6 . 1.412(2) ?
N1 H1 . 0.850(19) ?
N2 C14 . 1.337(2) ?
N2 C15 . 1.329(2) ?
N3 C17 . 1.324(2) ?
N3 C18 . 1.448(2) ?
N3 H3A . 0.854(18) ?
C1 H1B . 0.9600 ?
C1 H1A . 0.9600 ?
C1 H1C . 0.9600 ?
C1 C4 . 1.519(2) ?
C2 H2C . 0.9600 ?
C2 H2A . 0.9600 ?
C2 H2B . 0.9600 ?
C2 C4 . 1.511(3) ?
C3 H3C . 0.9600 ?
C3 H3D . 0.9600 ?
C3 H3B . 0.9600 ?
C3 C4 . 1.519(3) ?
C4 C5 . 1.531(2) ?
C6 C7 . 1.390(2) ?
C6 C11 . 1.382(2) ?
C7 H7 . 0.9300 ?
C7 C8 . 1.379(2) ?
C8 H8 . 0.9300 ?
C8 C9 . 1.378(3) ?
C9 C10 . 1.387(3) ?
C10 H10 . 0.9300 ?
C10 C11 . 1.380(2) ?
C11 H11 . 0.9300 ?
C12 C13 . 1.391(2) ?
C12 C16 . 1.382(2) ?
C13 H13 . 0.9300 ?
C13 C14 . 1.370(2) ?
C14 C17 . 1.510(2) ?
C15 H15 . 0.9300 ?
C15 C16 . 1.369(2) ?
C16 H16 . 0.9300 ?
C18 H18B . 0.9600 ?
C18 H18C . 0.9600 ?
C18 H18A . 0.9600 ?
O3 H3 . 0.87(2) ?

loop_
_geom_hbond_atom_site_label_D
_geom_hbond_atom_site_label_H
_geom_hbond_atom_site_label_A
_geom_hbond_site_symmetry_A
_geom_hbond_distance_DH
_geom_hbond_distance_HA
_geom_hbond_distance_DA
_geom_hbond_angle_DHA
N3 H3A O1 1_455 0.854(18) 2.335(18) 3.0317(19) 139.0(15)
O3 H3 O2 5_666 0.87(2) 1.94(2) 2.8059(18) 174.2
N1 H1 O3 . 0.850(19) 2.269(19) 3.089(2) 162.3(18)

loop_
_geom_torsion_atom_site_label_1
_geom_torsion_atom_site_label_2
_geom_torsion_atom_site_label_3
_geom_torsion_atom_site_label_4
_geom_torsion_site_symmetry_1
_geom_torsion_site_symmetry_2
_geom_torsion_site_symmetry_3
_geom_torsion_site_symmetry_4
_geom_torsion
_geom_torsion_publ_flag
S1 C9 C10 C11 . . . . -176.99(13) ?
S1 C12 C13 C14 . . . . -178.20(13) ?
S1 C12 C16 C15 . . . . 179.54(16) ?
N1 C6 C7 C8 . . . . -176.92(15) ?
N1 C6 C11 C10 . . . . 176.57(15) ?
N2 C14 C17 O2 . . . . -166.19(16) ?
N2 C14 C17 N3 . . . . 13.7(2) ?
N2 C15 C16 C12 . . . . -1.4(3) ?
C1 C4 C5 O1 . . . . -32.9(2) ?
C1 C4 C5 N1 . . . . 148.93(18) ?
C2 C4 C5 O1 . . . . -154.74(18) ?
C2 C4 C5 N1 . . . . 27.1(2) ?
C3 C4 C5 O1 . . . . 84.2(2) ?
C3 C4 C5 N1 . . . . -94.0(2) ?
C5 N1 C6 C7 . . . . -41.0(2) ?
C5 N1 C6 C11 . . . . 141.63(17) ?
C6 N1 C5 O1 . . . . -1.4(3) ?
C6 N1 C5 C4 . . . . 176.82(15) ?
C6 C7 C8 C9 . . . . 0.6(3) ?
C7 C6 C11 C10 . . . . -0.9(3) ?
C7 C8 C9 S1 . . . . 176.56(13) ?
C7 C8 C9 C10 . . . . -1.1(3) ?
C8 C9 C10 C11 . . . . 0.7(3) ?
C9 S1 C12 C13 . . . . 172.12(14) ?
C9 S1 C12 C16 . . . . -8.07(19) ?
C9 C10 C11 C6 . . . . 0.3(3) ?
C11 C6 C7 C8 . . . . 0.4(3) ?
C12 S1 C9 C8 . . . . -87.13(15) ?
C12 S1 C9 C10 . . . . 90.55(15) ?
C12 C13 C14 N2 . . . . -1.5(3) ?
C12 C13 C14 C17 . . . . 179.11(15) ?
C13 C12 C16 C15 . . . . -0.6(3) ?
C13 C14 C17 O2 . . . . 13.2(2) ?
C13 C14 C17 N3 . . . . -166.83(16) ?
C14 N2 C15 C16 . . . . 1.9(3) ?
C15 N2 C14 C13 . . . . -0.4(3) ?
C15 N2 C14 C17 . . . . 178.99(17) ?
C16 C12 C13 C14 . . . . 2.0(2) ?
C18 N3 C17 O2 . . . . -2.2(3) ?
C18 N3 C17 C14 . . . . 177.90(15) ?
